data_2225670
loop_
_publ_author_name
'Wang, Yan-Bo'
'Shi, Yan'
'Liu, Xiao-Lan'
'Liu, Yong-Hong'

_publ_section_title
;
 1,3-Dithian-2-one azine
;
_journal_coeditor_code PV2263
_journal_issue 4
_journal_name_full 'Acta Crystallographica Section E'
_journal_page_first o955
_journal_page_last o956
_journal_paper_doi 10.1107/S1600536810010524
_journal_volume 66
_journal_year 2010
_chemical_formula_iupac 'C8 H12 N2 S4'
_chemical_formula_moiety 'C8 H12 N2 S4'
_chemical_formula_sum 'C8 H12 N2 S4'
_chemical_formula_weight 264.44
_chemical_name_systematic
;
1,3-Dithian-2-one azine
;
_space_group_IT_number 14
_symmetry_cell_setting monoclinic
_symmetry_space_group_name_Hall '-P 2ybc'
_symmetry_space_group_name_H-M 'P 1 21/c 1'
_atom_sites_solution_hydrogens geom
_atom_sites_solution_primary direct
_atom_sites_solution_secondary difmap
_audit_creation_method SHELXL-97
_cell_angle_alpha 90.00
_cell_angle_beta 91.555(2)
_cell_angle_gamma 90.00
_cell_formula_units_Z 4
_cell_length_a 9.3999(11)
_cell_length_b 11.9251(14)
_cell_length_c 10.7397(13)
_cell_measurement_reflns_used 5734
_cell_measurement_temperature 293(2)
_cell_measurement_theta_max 28.22
_cell_measurement_theta_min 2.76
_cell_volume 1203.4(2)
_computing_cell_refinement 'SAINT (Bruker, 2002)'
_computing_data_collection 'SMART (Bruker, 2002)'
_computing_data_reduction 'SAINT (Bruker, 2002)'
_computing_molecular_graphics 'PLATON (Spek, 2009)'
_computing_publication_material 'SHELXTL (Sheldrick, 2008)'
_computing_structure_refinement 'SHELXL97 (Sheldrick, 2008)'
_computing_structure_solution 'SHELXS97 (Sheldrick, 2008)'
_diffrn_ambient_temperature 293(2)
_diffrn_measured_fraction_theta_full 0.993
_diffrn_measured_fraction_theta_max 0.993
_diffrn_measurement_device_type 'Bruker SMART 1000 CCD diffractometer'
_diffrn_measurement_method '\f & \w scans'
_diffrn_radiation_monochromator graphite
_diffrn_radiation_source 'fine-focus sealed tube'
_diffrn_radiation_type MoK\a
_diffrn_radiation_wavelength 0.71073
_diffrn_reflns_av_R_equivalents 0.0549
_diffrn_reflns_av_sigmaI/netI 0.0344
_diffrn_reflns_limit_h_max 12
_diffrn_reflns_limit_h_min -12
_diffrn_reflns_limit_k_max 15
_diffrn_reflns_limit_k_min -15
_diffrn_reflns_limit_l_max 14
_diffrn_reflns_limit_l_min -14
_diffrn_reflns_number 10905
_diffrn_reflns_theta_full 28.38
_diffrn_reflns_theta_max 28.38
_diffrn_reflns_theta_min 2.17
_exptl_absorpt_coefficient_mu 0.753
_exptl_absorpt_correction_T_max 0.8701
_exptl_absorpt_correction_T_min 0.8518
_exptl_absorpt_correction_type multi-scan
_exptl_absorpt_process_details '(SADABS; Bruker, 2002)'
_exptl_crystal_colour colorless
_exptl_crystal_density_diffrn 1.460
_exptl_crystal_density_method 'not measured'
_exptl_crystal_description block
_exptl_crystal_F_000 552
_exptl_crystal_size_max 0.22
_exptl_crystal_size_mid 0.21
_exptl_crystal_size_min 0.19
_refine_diff_density_max 0.645
_refine_diff_density_min -0.411
_refine_ls_extinction_method none
_refine_ls_goodness_of_fit_ref 1.008
_refine_ls_hydrogen_treatment constr
_refine_ls_matrix_type full
_refine_ls_number_parameters 151
_refine_ls_number_reflns 2998
_refine_ls_number_restraints 14
_refine_ls_restrained_S_all 1.006
_refine_ls_R_factor_all 0.0543
_refine_ls_R_factor_gt 0.0456
_refine_ls_shift/su_max 0.000
_refine_ls_shift/su_mean 0.000
_refine_ls_structure_factor_coef Fsqd
_refine_ls_weighting_details 'calc w=1/[\s^2^(Fo^2^)+(0.0561P)^2^+0.7487P] where P=(Fo^2^+2Fc^2^)/3'
_refine_ls_weighting_scheme calc
_refine_ls_wR_factor_gt 0.1182
_refine_ls_wR_factor_ref 0.1268
_reflns_number_gt 2478
_reflns_number_total 2998
_reflns_threshold_expression I>2\s(I)
_cod_data_source_file pv2263.cif
_cod_data_source_block I
_cod_depositor_comments
;
The following automatic conversions were performed:
'_symmetry_cell_setting' value 'Monoclinic' changed to 'monoclinic'
according to '/home/saulius/struct/CIF-dictionaries/cif_core.dic'
dictionary named 'cif_core.dic' version 2.4.1 from 2010-06-29.

Automatic conversion script
Id: cif_fix_enum 1527 2010-12-29 10:47:43Z saulius 
;
_cod_original_sg_symbol_H-M 'P 21/c'
_cod_database_code 2225670
_cod_database_fobs_code 2225670

loop_
_symmetry_equiv_pos_as_xyz
'x, y, z'
'-x, y+1/2, -z+1/2'
'-x, -y, -z'
'x, -y-1/2, z-1/2'

loop_
_atom_site_type_symbol
_atom_site_label
_atom_site_fract_x
_atom_site_fract_y
_atom_site_fract_z
_atom_site_U_iso_or_equiv
_atom_site_adp_type
_atom_site_calc_flag
_atom_site_refinement_flags
_atom_site_occupancy
_atom_site_disorder_assembly
_atom_site_disorder_group
S S1 0.71338(9) 0.70901(9) -0.02533(9) 0.0596(3) Uani d PD 0.820(2) A 1
S S2 0.74955(10) 0.49843(7) 0.12799(9) 0.0510(2) Uani d PD 0.820(2) A 1
N N1 0.5250(2) 0.5510(2) -0.0239(2) 0.0424(5) Uani d PD 0.820(2) . 1
C C1 0.6487(3) 0.5788(2) 0.0219(2) 0.0373(5) Uani d PD 0.820(2) A 1
C C2 0.9037(4) 0.6810(11) -0.0147(11) 0.0581(12) Uani d PD 0.820(2) A 1
H H2A 0.9235 0.6125 -0.0598 0.070 Uiso calc PR 0.820(2) A 1
H H2B 0.9540 0.7416 -0.0545 0.070 Uiso calc PR 0.820(2) A 1
C C3 0.9597(16) 0.6690(9) 0.1184(11) 0.0525(15) Uani d PD 0.820(2) A 1
H H3A 1.0489 0.6282 0.1185 0.063 Uiso calc PR 0.820(2) A 1
H H3B 0.9787 0.7430 0.1525 0.063 Uiso calc PR 0.820(2) A 1
C C4 0.8569(18) 0.6085(10) 0.2011(13) 0.0554(15) Uani d PD 0.820(2) A 1
H H4A 0.7930 0.6637 0.2355 0.053(9) Uiso calc PR 0.820(2) A 1
H H4B 0.9109 0.5758 0.2702 0.072(12) Uiso calc PR 0.820(2) A 1
S S1' 0.6929(5) 0.6622(4) -0.0158(5) 0.0596(3) Uani d PD 0.180(2) A 2
S S2' 0.7925(5) 0.4809(4) 0.1612(5) 0.0510(2) Uani d PD 0.180(2) A 2
N N1' 0.5477(10) 0.4742(9) 0.0420(10) 0.0424(5) Uani d PD 0.180(2) . 2
C C1' 0.6632(10) 0.5345(8) 0.0577(10) 0.0373(5) Uani d PD 0.180(2) A 2
C C2' 0.8826(16) 0.687(5) -0.007(6) 0.0581(12) Uani d PD 0.180(2) A 2
H H2C 0.9253 0.6486 -0.0756 0.070 Uiso calc PR 0.180(2) A 2
H H2D 0.8981 0.7670 -0.0190 0.070 Uiso calc PR 0.180(2) A 2
C C3' 0.962(8) 0.653(5) 0.112(5) 0.0525(15) Uani d PD 0.180(2) A 2
H H3D 1.0285 0.5940 0.0920 0.063 Uiso calc PR 0.180(2) A 2
H H3C 1.0171 0.7168 0.1423 0.063 Uiso calc PR 0.180(2) A 2
C C4' 0.868(9) 0.613(4) 0.215(7) 0.0554(15) Uani d PD 0.180(2) A 2
H H4D 0.7935 0.6667 0.2298 0.066 Uiso calc PR 0.180(2) A 2
H H4C 0.9236 0.6018 0.2911 0.066 Uiso calc PR 0.180(2) A 2
S S3 0.72455(7) 0.16120(6) -0.00561(6) 0.0599(2) Uani d . 1 . .
S S4 0.79852(6) -0.03342(5) 0.16643(6) 0.04884(18) Uani d . 1 . .
N N2 0.9581(2) 0.04587(17) -0.02005(18) 0.0489(5) Uani d . 1 . .
C C5 0.8418(2) 0.05424(19) 0.0413(2) 0.0428(5) Uani d . 1 . .
C C6 0.6094(2) -0.0073(2) 0.1744(2) 0.0541(6) Uani d . 1 . .
H H6A 0.5649 -0.0259 0.0945 0.065 Uiso calc R 1 . .
H H6B 0.5702 -0.0570 0.2362 0.065 Uiso calc R 1 . .
C C7 0.5708(4) 0.1115(3) 0.2068(4) 0.0831(11) Uani d . 1 . .
H H7A 0.5798 0.1205 0.2965 0.100 Uiso calc R 1 . .
H H7B 0.4717 0.1239 0.1831 0.100 Uiso calc R 1 . .
C C8 0.6605(3) 0.2012(2) 0.1454(3) 0.0649(7) Uani d . 1 . .
H H8A 0.7415 0.2185 0.1999 0.078 Uiso calc R 1 . .
H H8B 0.6041 0.2690 0.1361 0.078 Uiso calc R 1 . .

loop_
_atom_site_aniso_label
_atom_site_aniso_U_11
_atom_site_aniso_U_22
_atom_site_aniso_U_33
_atom_site_aniso_U_12
_atom_site_aniso_U_13
_atom_site_aniso_U_23
S1 0.0474(4) 0.0466(6) 0.0836(5) -0.0132(4) -0.0182(4) 0.0194(4)
S2 0.0423(5) 0.0480(4) 0.0625(5) -0.0055(3) -0.0045(3) 0.0150(3)
N1 0.0389(12) 0.0444(12) 0.0440(11) -0.0099(10) 0.0005(9) 0.0025(9)
C1 0.0360(11) 0.0375(14) 0.0385(13) -0.0038(11) 0.0038(9) -0.0002(9)
C2 0.0420(16) 0.069(2) 0.063(2) -0.015(3) 0.002(2) 0.0097(18)
C3 0.0398(14) 0.048(4) 0.069(2) -0.008(3) -0.0076(15) 0.002(2)
C4 0.044(3) 0.0705(19) 0.051(4) -0.0066(13) -0.006(3) -0.0005(16)
S1' 0.0474(4) 0.0466(6) 0.0836(5) -0.0132(4) -0.0182(4) 0.0194(4)
S2' 0.0423(5) 0.0480(4) 0.0625(5) -0.0055(3) -0.0045(3) 0.0150(3)
N1' 0.0389(12) 0.0444(12) 0.0440(11) -0.0099(10) 0.0005(9) 0.0025(9)
C1' 0.0360(11) 0.0375(14) 0.0385(13) -0.0038(11) 0.0038(9) -0.0002(9)
C2' 0.0420(16) 0.069(2) 0.063(2) -0.015(3) 0.002(2) 0.0097(18)
C3' 0.0398(14) 0.048(4) 0.069(2) -0.008(3) -0.0076(15) 0.002(2)
C4' 0.044(3) 0.0705(19) 0.051(4) -0.0066(13) -0.006(3) -0.0005(16)
S3 0.0493(4) 0.0688(5) 0.0621(4) 0.0031(3) 0.0130(3) 0.0238(3)
S4 0.0423(3) 0.0489(3) 0.0557(3) -0.0007(2) 0.0075(2) 0.0089(2)
N2 0.0451(10) 0.0511(11) 0.0511(10) -0.0027(8) 0.0109(8) 0.0014(8)
C5 0.0382(10) 0.0455(11) 0.0449(11) -0.0057(9) 0.0069(8) -0.0018(9)
C6 0.0391(11) 0.0677(16) 0.0560(13) -0.0061(11) 0.0097(10) 0.0143(11)
C7 0.0716(19) 0.080(2) 0.100(2) 0.0246(17) 0.0506(18) 0.0327(18)
C8 0.0587(15) 0.0575(15) 0.0798(18) 0.0140(13) 0.0237(13) 0.0095(13)

loop_
_atom_type_symbol
_atom_type_description
_atom_type_scat_dispersion_real
_atom_type_scat_dispersion_imag
_atom_type_scat_source
C C 0.0033 0.0016 'International Tables Vol C Tables 4.2.6.8 and 6.1.1.4'
H H 0.0000 0.0000 'International Tables Vol C Tables 4.2.6.8 and 6.1.1.4'
N N 0.0061 0.0033 'International Tables Vol C Tables 4.2.6.8 and 6.1.1.4'
S S 0.1246 0.1234 'International Tables Vol C Tables 4.2.6.8 and 6.1.1.4'

loop_
_geom_angle_atom_site_label_1
_geom_angle_atom_site_label_2
_geom_angle_atom_site_label_3
_geom_angle_site_symmetry_1
_geom_angle_site_symmetry_3
_geom_angle
_geom_angle_publ_flag
C1 S1 C2 . . 99.6(4) ?
C1 S2 C4 . . 99.8(6) ?
C1 N1 N1 . 3_665 112.9(3) ?
N1 C1 S1 . . 115.7(2) ?
N1 C1 S2 . . 125.0(2) ?
S1 C1 S2 . . 119.30(14) ?
C3 C2 S1 . . 113.1(9) ?
C3 C2 H2A . . 109.0 ?
S1 C2 H2A . . 109.0 ?
C3 C2 H2B . . 109.0 ?
S1 C2 H2B . . 109.0 ?
H2A C2 H2B . . 107.8 ?
C4 C3 C2 . . 112.8(12) ?
C4 C3 H3A . . 109.0 ?
C2 C3 H3A . . 109.0 ?
C4 C3 H3B . . 109.0 ?
C2 C3 H3B . . 109.0 ?
H3A C3 H3B . . 107.8 ?
C3 C4 S2 . . 116.5(8) ?
C3 C4 H4A . . 108.2 ?
S2 C4 H4A . . 108.2 ?
C3 C4 H4B . . 108.2 ?
S2 C4 H4B . . 108.2 ?
H4A C4 H4B . . 107.3 ?
C1' S1' C2' . . 107(2) ?
C1' S2' C4' . . 98(3) ?
C1' N1' N1' . 3_665 111.0(11) ?
N1' C1' S1' . . 124.3(7) ?
N1' C1' S2' . . 116.2(7) ?
S1' C1' S2' . . 119.4(5) ?
C3' C2' S1' . . 118(4) ?
C3' C2' H2C . . 107.9 ?
S1' C2' H2C . . 107.9 ?
C3' C2' H2D . . 107.9 ?
S1' C2' H2D . . 107.9 ?
H2C C2' H2D . . 107.2 ?
C4' C3' C2' . . 115(6) ?
C4' C3' H3D . . 108.6 ?
C2' C3' H3D . . 108.6 ?
C4' C3' H3C . . 108.6 ?
C2' C3' H3C . . 108.6 ?
H3D C3' H3C . . 107.6 ?
C3' C4' S2' . . 106(4) ?
C3' C4' H4D . . 110.5 ?
S2' C4' H4D . . 110.5 ?
C3' C4' H4C . . 110.5 ?
S2' C4' H4C . . 110.5 ?
H4D C4' H4C . . 108.7 ?
C5 S3 C8 . . 99.00(12) ?
C5 S4 C6 . . 100.47(11) ?
C5 N2 N2 . 3_755 112.1(2) ?
N2 C5 S3 . . 116.29(17) ?
N2 C5 S4 . . 123.96(19) ?
S3 C5 S4 . . 119.75(12) ?
C7 C6 S4 . . 114.6(2) ?
C7 C6 H6A . . 108.6 ?
S4 C6 H6A . . 108.6 ?
C7 C6 H6B . . 108.6 ?
S4 C6 H6B . . 108.6 ?
H6A C6 H6B . . 107.6 ?
C6 C7 C8 . . 114.9(2) ?
C6 C7 H7A . . 108.5 ?
C8 C7 H7A . . 108.5 ?
C6 C7 H7B . . 108.5 ?
C8 C7 H7B . . 108.5 ?
H7A C7 H7B . . 107.5 ?
C7 C8 S3 . . 113.8(2) ?
C7 C8 H8A . . 108.8 ?
S3 C8 H8A . . 108.8 ?
C7 C8 H8B . . 108.8 ?
S3 C8 H8B . . 108.8 ?
H8A C8 H8B . . 107.7 ?

loop_
_geom_bond_atom_site_label_1
_geom_bond_atom_site_label_2
_geom_bond_site_symmetry_2
_geom_bond_distance
_geom_bond_publ_flag
S1 C1 . 1.748(3) ?
S1 C2 . 1.821(5) ?
S2 C1 . 1.749(3) ?
S2 C4 . 1.821(4) ?
N1 C1 . 1.293(3) ?
N1 N1 3_665 1.406(4) ?
C2 C3 . 1.516(5) ?
C2 H2A . 0.9700 ?
C2 H2B . 0.9700 ?
C3 C4 . 1.514(5) ?
C3 H3A . 0.9700 ?
C3 H3B . 0.9700 ?
C4 H4A . 0.9700 ?
C4 H4B . 0.9700 ?
S1' C1' . 1.741(8) ?
S1' C2' . 1.809(10) ?
S2' C1' . 1.746(8) ?
S2' C4' . 1.811(10) ?
N1' C1' . 1.309(9) ?
N1' N1' 3_665 1.40(2) ?
C2' C3' . 1.513(10) ?
C2' H2C . 0.9700 ?
C2' H2D . 0.9700 ?
C3' C4' . 1.512(10) ?
C3' H3D . 0.9700 ?
C3' H3C . 0.9700 ?
C4' H4D . 0.9700 ?
C4' H4C . 0.9700 ?
S3 C5 . 1.751(2) ?
S3 C8 . 1.810(3) ?
S4 C5 . 1.759(2) ?
S4 C6 . 1.809(2) ?
N2 C5 . 1.296(3) ?
N2 N2 3_755 1.409(4) ?
C6 C7 . 1.505(4) ?
C6 H6A . 0.9700 ?
C6 H6B . 0.9700 ?
C7 C8 . 1.523(4) ?
C7 H7A . 0.9700 ?
C7 H7B . 0.9700 ?
C8 H8A . 0.9700 ?
C8 H8B . 0.9700 ?

loop_
_geom_hbond_atom_site_label_D
_geom_hbond_atom_site_label_H
_geom_hbond_atom_site_label_A
_geom_hbond_site_symmetry_A
_geom_hbond_distance_DH
_geom_hbond_distance_HA
_geom_hbond_distance_DA
_geom_hbond_angle_DHA
_geom_hbond_publ_flag
C4 H4B N2 4_566 0.97 2.71 3.620(7) 157 yes
C4' H4C N2 4_566 0.97 2.70 3.503(7) 141 yes
C6 H6B N1 4_566 0.97 2.62 3.397(6) 137 yes
C6 H6B N1' 2_645 0.97 2.68 3.428(6) 134 yes
C2' H2D N2 3_765 0.97 2.64 3.529(7) 152 yes
C2 H2B N2 3_765 0.97 2.78 3.523(7) 134 yes
C8 H8B N1 3_665 0.97 2.73 3.654(3) 159 yes
C8 H8B N1' . 0.97 2.70 3.591(3) 154 yes
